data_4129930
loop_
_publ_author_name
'Chorazy, Szymon'
'Stanek, Jan J.'
'Noga\'s, Wojciech'
'Majcher, Anna M.'
'Rams, Micha\/l'
'Kozie\/l, Marcin'
'Juszy\'nska-Ga\/l\;azka, Ewa'
'Nakabayashi, Koji'
'Ohkoshi, Shin-ichi'
'Sieklucka, Barbara'
'Podgajny, Robert'

_publ_section_title
;
 Tuning of Charge Transfer Assisted Phase Transition and Slow Magnetic
 Relaxation Functionalities in {Fe(9-x)Co(x)[W(CN)8]6} (x = 0-9) Molecular
 Solid Solution.
;
_journal_issue 5
_journal_name_full 'Journal of the American Chemical Society'
_journal_page_first 1635
_journal_page_last 1646
_journal_paper_doi 10.1021/jacs.5b11924
_journal_volume 138
_journal_year 2016
_chemical_formula_moiety 'C84 H60 Co7 Fe2 N48 O36 W6'
_chemical_formula_sum 'C84 H60 Co7 Fe2 N48 O36 W6'
_chemical_formula_weight 3945.11
_space_group_IT_number 15
_space_group_name_Hall '-C 2yc'
_space_group_name_H-M_alt 'C 1 2/c 1'
_symmetry_cell_setting monoclinic
_symmetry_Int_Tables_number 15
_symmetry_space_group_name_Hall '-C 2yc'
_symmetry_space_group_name_H-M 'C 1 2/c 1'
_atom_sites_solution_hydrogens geom
_audit_conform_dict_location ftp://ftp.iucr.org/pub/cif_core.dic
_audit_conform_dict_name cif_core.dic
_audit_conform_dict_version 2.4.3
_audit_creation_date 2015-01-27T15:31:12-00:00
_audit_creation_method 'WinGX routine CIF_UPDATE'
_cell_angle_alpha 90
_cell_angle_beta 114.4810(10)
_cell_angle_gamma 90
_cell_formula_units_Z 4
_cell_length_a 29.0629(6)
_cell_length_b 19.1056(5)
_cell_length_c 32.5013(7)
_cell_measurement_reflns_used 77560
_cell_measurement_temperature 250(2)
_cell_measurement_theta_max 27.452
_cell_measurement_theta_min 3.081
_cell_measurement_wavelength 0.71075
_cell_volume 16424.4(7)
_computing_molecular_graphics 'Ortep for Windows (Farrugia, 2012)'
_computing_publication_material 'WinGX publication routines (Farrugia, 2012)'
_computing_structure_refinement 'SHELXL-2014/7 (Sheldrick, 2014)'
_diffrn_ambient_temperature 250(2)
_diffrn_measured_fraction_theta_full 0.998
_diffrn_measured_fraction_theta_max 0.997
_diffrn_measurement_device_type 'Rigaku R-AXIS RAPID'
_diffrn_measurement_method \w
_diffrn_radiation_probe x-ray
_diffrn_radiation_type MoK\a
_diffrn_radiation_wavelength 0.71075
_diffrn_reflns_av_R_equivalents 0.0612
_diffrn_reflns_av_unetI/netI 0.0517
_diffrn_reflns_Laue_measured_fraction_full 0.998
_diffrn_reflns_Laue_measured_fraction_max 0.997
_diffrn_reflns_limit_h_max 37
_diffrn_reflns_limit_h_min -37
_diffrn_reflns_limit_k_max 24
_diffrn_reflns_limit_k_min -24
_diffrn_reflns_limit_l_max 42
_diffrn_reflns_limit_l_min -42
_diffrn_reflns_number 77560
_diffrn_reflns_point_group_measured_fraction_full 0.998
_diffrn_reflns_point_group_measured_fraction_max 0.997
_diffrn_reflns_theta_full 25.242
_diffrn_reflns_theta_max 27.452
_diffrn_reflns_theta_min 3.081
_diffrn_standards_number 0
_exptl_absorpt_coefficient_mu 5.109
_exptl_absorpt_correction_T_max 0.655
_exptl_absorpt_correction_T_min 0.515
_exptl_absorpt_correction_type multi-scan
_exptl_absorpt_process_details 'ABSCOR (Rigaku, 1995)'
_exptl_crystal_colour red
_exptl_crystal_density_diffrn 1.595
_exptl_crystal_density_method 'not measured'
_exptl_crystal_description block
_exptl_crystal_F_000 7492
_exptl_crystal_size_max 0.17
_exptl_crystal_size_mid 0.11
_exptl_crystal_size_min 0.08
_refine_diff_density_max 1.302
_refine_diff_density_min -1.496
_refine_diff_density_rms 0.163
_refine_ls_extinction_method none
_refine_ls_goodness_of_fit_ref 1.058
_refine_ls_hydrogen_treatment constr
_refine_ls_matrix_type full
_refine_ls_number_constraints 0
_refine_ls_number_parameters 899
_refine_ls_number_reflns 18738
_refine_ls_number_restraints 68
_refine_ls_restrained_S_all 1.06
_refine_ls_R_factor_all 0.0628
_refine_ls_R_factor_gt 0.042
_refine_ls_shift/su_max 0.018
_refine_ls_shift/su_mean 0
_refine_ls_structure_factor_coef Fsqd
_refine_ls_weighting_details 'w=1/[\s^2^(Fo^2^)+(0.0450P)^2^+80.3141P] where P=(Fo^2^+2Fc^2^)/3'
_refine_ls_weighting_scheme calc
_refine_ls_wR_factor_gt 0.0946
_refine_ls_wR_factor_ref 0.106
_reflns_Friedel_coverage 0
_reflns_number_gt 14198
_reflns_number_total 18738
_reflns_threshold_expression 'I > 2\s(I)'
_cod_data_source_file ja5b11924_si_002.cif
_cod_data_source_block Co7Fe2W6_HT
_cod_original_sg_symbol_H-M 'C 2/c'
_cod_database_code 4129930
_shelx_estimated_absorpt_t_min 0.477
_shelx_estimated_absorpt_t_max 0.685

loop_
_symmetry_equiv_pos_as_xyz
'x, y, z'
'-x, y, -z+1/2'
'x+1/2, y+1/2, z'
'-x+1/2, y+1/2, -z+1/2'
'-x, -y, -z'
'x, -y, z-1/2'
'-x+1/2, -y+1/2, -z'
'x+1/2, -y+1/2, z-1/2'

loop_
_atom_site_label
_atom_site_type_symbol
_atom_site_fract_x
_atom_site_fract_y
_atom_site_fract_z
_atom_site_U_iso_or_equiv
_atom_site_adp_type
_atom_site_occupancy
_atom_site_site_symmetry_order
_atom_site_calc_flag
_atom_site_refinement_flags_posn
_atom_site_refinement_flags_adp
_atom_site_refinement_flags_occupancy
_atom_site_disorder_assembly
_atom_site_disorder_group
W1 W 0.41690(2) 0.83617(2) 0.11865(2) 0.02723(7) Uani 1 1 d . . . . .
W2 W 0.67681(2) 0.65750(2) 0.23515(2) 0.02721(7) Uani 1 1 d . . . . .
W3 W 0.43940(2) 0.44287(2) 0.12376(2) 0.02730(7) Uani 1 1 d . . . . .
Co1 Co 0.5 0.64520(6) 0.25 0.0194(2) Uani 1 2 d S T P . .
Co2 Co 0.60466(3) 0.91840(5) 0.23097(3) 0.03279(19) Uani 1 1 d . . . . .
Fe5 Fe 0.28452(3) 0.62275(5) 0.08935(3) 0.0326(2) Uani 0.5 1 d . . P . .
Co5 Co 0.28452(3) 0.62275(5) 0.08935(3) 0.0326(2) Uani 0.5 1 d . . P . .
Co3 Co 0.62852(3) 0.38716(5) 0.24716(3) 0.02944(18) Uani 0.5 1 d . . P . .
Fe3 Fe 0.62852(3) 0.38716(5) 0.24716(3) 0.02944(18) Uani 0.5 1 d . . P . .
Co4 Co 0.52548(3) 0.65342(5) 0.06801(3) 0.0354(2) Uani 1 1 d . . . . .
C11 C 0.45128(19) 0.7596(3) 0.17120(17) 0.0246(12) Uani 1 1 d . . . . .
N11 N 0.47092(17) 0.7205(3) 0.19919(16) 0.0290(11) Uani 1 1 d . . . . .
C12 C 0.4082(2) 0.8762(4) 0.1774(2) 0.0361(15) Uani 1 1 d . . . . .
N12 N 0.40500(18) 0.8944(3) 0.20958(19) 0.0412(14) Uani 1 1 d . . . . .
C13 C 0.4921(2) 0.8702(3) 0.1626(2) 0.0325(14) Uani 1 1 d . . . . .
N13 N 0.53206(19) 0.8884(3) 0.18685(18) 0.0372(12) Uani 1 1 d . . . . .
C14 C 0.4621(2) 0.7695(3) 0.09606(18) 0.0320(14) Uani 1 1 d . . . . .
N14 N 0.48556(19) 0.7311(3) 0.08543(17) 0.0362(12) Uani 1 1 d . . . . .
C15 C 0.3632(2) 0.7519(4) 0.1076(2) 0.0351(14) Uani 1 1 d . . . . .
N15 N 0.3341(2) 0.7086(3) 0.10091(18) 0.0452(14) Uani 1 1 d . . . . .
C16 C 0.3443(3) 0.8898(5) 0.0953(2) 0.057(2) Uani 1 1 d . . . . .
N16 N 0.3053(3) 0.9155(6) 0.0814(3) 0.106(3) Uani 1 1 d . . . . .
C17 C 0.3801(2) 0.8272(4) 0.0453(2) 0.0425(17) Uani 1 1 d . . . . .
N17 N 0.3591(3) 0.8225(4) 0.0071(2) 0.064(2) Uani 1 1 d . . . . .
C18A C 0.4314(3) 0.9349(5) 0.0961(2) 0.061(2) Uani 1 1 d . . . . .
N18A N 0.4400(4) 0.9877(5) 0.0838(3) 0.107(3) Uani 1 1 d . . . . .
C21 C 0.6071(2) 0.6523(3) 0.24322(19) 0.0261(12) Uani 1 1 d . . . . .
N21 N 0.56950(17) 0.6480(3) 0.24606(16) 0.0298(11) Uani 1 1 d . . . . .
C22 C 0.6484(2) 0.7621(4) 0.2312(2) 0.0350(14) Uani 1 1 d . . . . .
N22 N 0.63330(19) 0.8179(3) 0.22947(19) 0.0419(14) Uani 1 1 d . . . . .
C23 C 0.6554(2) 0.5480(4) 0.2341(2) 0.0324(14) Uani 1 1 d . . . . .
N23 N 0.64526(19) 0.4918(3) 0.23683(18) 0.0391(13) Uani 1 1 d . . . . .
C24 C 0.6174(2) 0.6478(3) 0.1674(2) 0.0344(14) Uani 1 1 d . . . . .
N24 N 0.5853(2) 0.6467(3) 0.13220(19) 0.0440(14) Uani 1 1 d . . . . .
C25 C 0.6976(2) 0.6370(4) 0.3058(2) 0.0329(14) Uani 1 1 d . . . . .
N25 N 0.70608(19) 0.6266(3) 0.34248(18) 0.0404(13) Uani 1 1 d . . . . .
C26 C 0.7404(2) 0.5948(4) 0.2417(3) 0.054(2) Uani 1 1 d . . . . .
N26 N 0.7743(3) 0.5627(4) 0.2448(3) 0.089(3) Uani 1 1 d . . . . .
C27 C 0.7029(3) 0.7034(6) 0.1882(3) 0.067(3) Uani 1 1 d . . . . .
N27A N 0.7201(10) 0.741(2) 0.1681(12) 0.099(13) Uani 0.5 1 d . . P . .
N27B N 0.7140(14) 0.716(2) 0.1594(11) 0.086(11) Uani 0.5 1 d . . P . .
C28 C 0.7418(2) 0.7227(4) 0.2737(2) 0.0402(16) Uani 1 1 d . . . . .
N28 N 0.7756(2) 0.7579(4) 0.2932(2) 0.0552(17) Uani 1 1 d . . . . .
C31 C 0.4642(2) 0.5243(3) 0.17393(17) 0.0252(12) Uani 1 1 d . . . . .
N31 N 0.47639(18) 0.5675(3) 0.20053(16) 0.0307(11) Uani 1 1 d . . . . .
C32 C 0.5126(2) 0.4130(3) 0.1737(2) 0.0319(14) Uani 1 1 d . . . . .
N32 N 0.55315(19) 0.3980(3) 0.19973(17) 0.0359(12) Uani 1 1 d . . . . .
C33 C 0.4096(2) 0.4181(3) 0.17326(19) 0.0323(14) Uani 1 1 d . . . . .
N33 N 0.39406(19) 0.4068(3) 0.19960(17) 0.0379(13) Uani 1 1 d . . . . .
C34 C 0.4685(2) 0.5271(4) 0.0961(2) 0.0337(14) Uani 1 1 d . . . . .
N34 N 0.4858(2) 0.5712(3) 0.08338(17) 0.0389(13) Uani 1 1 d . . . . .
C35 C 0.3769(2) 0.5138(4) 0.1085(2) 0.0369(15) Uani 1 1 d . . . . .
N35 N 0.3441(2) 0.5522(3) 0.10147(18) 0.0453(14) Uani 1 1 d . . . . .
C36A C 0.4306(6) 0.3321(9) 0.1270(5) 0.042(3) Uani 0.6 1 d . U P . .
N36A N 0.4300(8) 0.2731(14) 0.1333(7) 0.094(7) Uani 0.6 1 d . U P . .
C36B C 0.4137(11) 0.3385(18) 0.1120(10) 0.063(9) Uani 0.4 1 d . U P . .
N36B N 0.4049(11) 0.2766(13) 0.1138(9) 0.076(8) Uani 0.4 1 d . . P . .
C37A C 0.3776(6) 0.4180(10) 0.0611(5) 0.063(4) Uani 0.6 1 d . U P . .
N37A N 0.3461(6) 0.4078(10) 0.0244(6) 0.099(5) Uani 0.6 1 d . U P . .
C37B C 0.3934(7) 0.4345(10) 0.0517(6) 0.035(4) Uani 0.4 1 d . U P . .
N37B N 0.3727(10) 0.4343(14) 0.0158(5) 0.098(8) Uani 0.4 1 d D . P . .
C38 C 0.4783(3) 0.3937(4) 0.0871(2) 0.0460(18) Uani 1 1 d . . . . .
N38 N 0.4988(3) 0.3689(4) 0.0673(2) 0.066(2) Uani 1 1 d . . . . .
O41 O 0.47114(18) 0.6549(3) 0.00067(15) 0.0514(14) Uani 1 1 d . . . A 1
C42A C 0.4265(9) 0.6884(15) -0.0169(9) 0.067(9) Uani 0.5 1 d . U P A 1
H42A H 0.4062 0.6745 -0.0005 0.1 Uiso 1 1 calc R U . A 1
H42B H 0.4085 0.6761 -0.0489 0.1 Uiso 1 1 calc R U . A 1
H42C H 0.4323 0.739 -0.014 0.1 Uiso 1 1 calc R U . A 1
O43 O 0.5620(2) 0.7334(3) 0.0484(2) 0.0674(17) Uani 1 1 d . . . B 1
C44 C 0.6112(5) 0.7400(9) 0.0540(5) 0.149(6) Uani 1 1 d . . . B 1
H44A H 0.6323 0.7059 0.0764 0.223 Uiso 1 1 calc R U . B 1
H44B H 0.6232 0.7874 0.0645 0.223 Uiso 1 1 calc R U . B 1
H44C H 0.6133 0.7315 0.0251 0.223 Uiso 1 1 calc R U . B 1
O45 O 0.5654(2) 0.5819(3) 0.04439(18) 0.0593(15) Uani 1 1 d . . . C 1
C46A C 0.5587(10) 0.5126(13) 0.0331(7) 0.081(7) Uani 0.5 1 d . . P C 1
H46A H 0.5869 0.4855 0.0549 0.121 Uiso 0.5 1 calc R U P C 1
H46B H 0.5574 0.5061 0.0028 0.121 Uiso 0.5 1 calc R U P C 1
H46C H 0.5269 0.4964 0.0335 0.121 Uiso 0.5 1 calc R U P C 1
O51 O 0.26896(19) 0.6197(3) 0.01907(16) 0.0613(15) Uani 1 1 d . . . D 1
C52A C 0.2728(13) 0.6738(18) -0.0054(11) 0.161(12) Uani 0.5 1 d . U P D 1
H52A H 0.2733 0.7176 0.0104 0.242 Uiso 0.5 1 calc R U P D 1
H52B H 0.2438 0.6738 -0.035 0.242 Uiso 0.5 1 calc R U P D 1
H52C H 0.3041 0.6696 -0.0097 0.242 Uiso 0.5 1 calc R U P D 1
O53 O 0.22307(18) 0.6908(3) 0.07250(16) 0.0554(14) Uani 1 1 d . . . E 1
C54 C 0.2191(3) 0.7495(5) 0.0977(3) 0.073(3) Uani 1 1 d . . . E 1
H54A H 0.186 0.7718 0.0816 0.11 Uiso 0.5 1 calc R U P E 1
H54B H 0.2226 0.734 0.1276 0.11 Uiso 0.5 1 calc R U P E 1
H54C H 0.2459 0.7832 0.1011 0.11 Uiso 0.5 1 calc R U P E 1
H54D H 0.2503 0.7542 0.1252 0.11 Uiso 0.5 1 calc R U P E 1
H54E H 0.2137 0.792 0.0793 0.11 Uiso 0.5 1 calc R U P E 1
H54F H 0.1904 0.7428 0.1058 0.11 Uiso 0.5 1 calc R U P E 1
O55 O 0.2340(2) 0.5381(3) 0.0737(2) 0.0656(16) Uani 1 1 d D . . F 1
C56A C 0.2404(13) 0.4842(13) 0.1081(8) 0.125(11) Uani 0.5 1 d . . P F 1
H56A H 0.2641 0.4483 0.1071 0.187 Uiso 0.5 1 calc R U P F 1
H56B H 0.2077 0.4625 0.1019 0.187 Uiso 0.5 1 calc R U P F 1
H56C H 0.2538 0.5058 0.1381 0.187 Uiso 0.5 1 calc R U P F 1
O61 O 0.6184(2) 0.9480(3) 0.17362(18) 0.0587(14) Uani 1 1 d . . . G 1
C62 C 0.6087(4) 0.9033(7) 0.1361(3) 0.100(4) Uani 1 1 d . . . G 1
H62A H 0.6303 0.8617 0.146 0.15 Uiso 1 1 calc R U . G 1
H62B H 0.616 0.9282 0.1131 0.15 Uiso 1 1 calc R U . G 1
H62C H 0.5731 0.8891 0.1232 0.15 Uiso 1 1 calc R U . G 1
O63 O 0.67664(17) 0.9545(3) 0.27208(18) 0.0588(15) Uani 1 1 d . . . H 1
C64 C 0.7131(3) 0.9196(5) 0.3106(3) 0.077(3) Uani 1 1 d . . . H 1
H64A H 0.7259 0.952 0.3363 0.115 Uiso 1 1 calc R U . H 1
H64B H 0.7413 0.9036 0.3038 0.115 Uiso 1 1 calc R U . H 1
H64C H 0.6974 0.8792 0.3182 0.115 Uiso 1 1 calc R U . H 1
O65 O 0.5818(2) 1.0228(3) 0.23242(19) 0.0609(15) Uani 1 1 d . . . I 1
C66 C 0.5342(4) 1.0509(6) 0.2055(4) 0.113(4) Uani 1 1 d . . . I 1
H66A H 0.5227 1.0327 0.1746 0.17 Uiso 1 1 calc R U . I 1
H66B H 0.5366 1.102 0.2051 0.17 Uiso 1 1 calc R U . I 1
H66C H 0.51 1.0375 0.218 0.17 Uiso 1 1 calc R U . I 1
O71 O 0.70380(17) 0.3747(3) 0.29457(17) 0.0564(14) Uani 1 1 d . . . J 1
C72 C 0.7486(4) 0.4000(7) 0.2899(4) 0.101(4) Uani 1 1 d . . . J 1
H72A H 0.7392 0.4157 0.2587 0.151 Uiso 1 1 calc R U . J 1
H72B H 0.7735 0.3622 0.2971 0.151 Uiso 1 1 calc R U . J 1
H72C H 0.7631 0.4393 0.3106 0.151 Uiso 1 1 calc R U . J 1
O73 O 0.65155(18) 0.3571(3) 0.19547(15) 0.0492(13) Uani 1 1 d . . . K 1
C74 C 0.6337(4) 0.3843(6) 0.1516(3) 0.088(4) Uani 1 1 d . . . K 1
H74A H 0.6009 0.363 0.1329 0.132 Uiso 1 1 calc R U . K 1
H74B H 0.6579 0.3738 0.1386 0.132 Uiso 1 1 calc R U . K 1
H74C H 0.6297 0.4351 0.1526 0.132 Uiso 1 1 calc R U . K 1
O75 O 0.6195(2) 0.2796(3) 0.2563(2) 0.0616(15) Uani 1 1 d . . . L 1
C76A C 0.6484(8) 0.2226(12) 0.2648(11) 0.115(10) Uani 0.5 1 d . . P L 1
H76A H 0.6289 0.1817 0.2666 0.173 Uiso 0.25 1 calc R U P L 1
H76B H 0.6596 0.2157 0.2405 0.173 Uiso 0.25 1 calc R U P L 1
H76C H 0.6779 0.2283 0.2936 0.173 Uiso 0.25 1 calc R U P L 1
H76D H 0.6821 0.2355 0.2672 0.173 Uiso 0.25 1 calc R U P L 1
H76E H 0.6514 0.2015 0.2933 0.173 Uiso 0.25 1 calc R U P L 1
H76F H 0.633 0.1888 0.2402 0.173 Uiso 0.25 1 calc R U P L 1
C42B C 0.4156(11) 0.6617(18) -0.0176(12) 0.079(10) Uani 0.5 1 d . . P M 2
C46B C 0.5796(11) 0.5123(14) 0.0633(9) 0.097(9) Uani 0.5 1 d . . P N 2
C52B C 0.3124(6) 0.6197(11) 0.0040(5) 0.063(5) Uani 0.5 1 d . . P O 2
C56B C 0.1860(13) 0.5310(19) 0.0785(14) 0.157(13) Uani 0.5 1 d . . P P 2
C76B C 0.6171(9) 0.2221(13) 0.2276(9) 0.096(7) Uani 0.5 1 d . U P Q 2
C1 C 0.1350(8) 0.6246(12) 0.1361(9) 0.114(8) Uiso 0.5 1 d D . P . .
O1 O 0.0987(4) 0.5730(7) 0.1310(4) 0.066(3) Uiso 0.5 1 d D . P . .
C2B C 0.3541(16) 0.066(3) 0.1478(10) 0.127(16) Uiso 0.3 1 d D . P . .
C2A C 0.3911(9) 0.0758(13) 0.1488(6) 0.137(8) Uiso 0.7 1 d D . P . .
O2 O 0.3893(5) 0.0903(8) 0.1903(5) 0.206(5) Uiso 1 1 d D . . . .
C3 C 0.2821(8) 0.4400(14) -0.1024(8) 0.116(8) Uiso 0.5 1 d D . P . .
O3 O 0.3292(7) 0.4109(12) -0.0730(5) 0.153(7) Uiso 0.5 1 d D . P . .
C4A C 0.2884(10) 0.2879(16) 0.0989(9) 0.181(11) Uiso 0.7 1 d D . P . .
O4A O 0.2638(4) 0.3109(7) 0.1265(4) 0.110(4) Uiso 0.7 1 d D . P . .
C4B C 0.3046(15) 0.249(3) 0.1261(16) 0.17(2) Uiso 0.3 1 d D . P . .
O4B O 0.3497(9) 0.2212(14) 0.1606(8) 0.090(7) Uiso 0.3 1 d D . P . .
C5A C -0.0244(8) 0.6664(9) 0.0947(7) 0.122(7) Uiso 0.7 1 d D . P . .
C5B C -0.053(2) 0.643(4) 0.070(3) 0.25(4) Uiso 0.3 1 d D . P . .
O5 O -0.0073(4) 0.6072(7) 0.0771(4) 0.161(4) Uiso 1 1 d D . . . .
C6 C 0.2015(11) 0.4127(16) -0.0219(11) 0.176(14) Uiso 0.5 1 d D . P . .
O6A O 0.2394(8) 0.4542(13) 0.0100(8) 0.092(7) Uiso 0.3 1 d D . P . .
O6B O 0.1875(13) 0.4765(19) -0.0076(7) 0.119(14) Uiso 0.2 1 d D . P . .
O7 O 0.0162(5) 0.3486(7) 0.0049(5) 0.201(5) Uiso 1 1 d D . . . .
C7 C -0.0145(8) 0.3971(11) 0.0167(7) 0.214(9) Uiso 1 1 d D . . . .
O8 O 0.5 0.2486(12) 0.25 0.240(9) Uiso 1 2 d DS . P . .
C8 C 0.5472(5) 0.2247(10) 0.2825(5) 0.071(5) Uiso 0.5 1 d D . P . .

loop_
_atom_site_aniso_label
_atom_site_aniso_U_11
_atom_site_aniso_U_22
_atom_site_aniso_U_33
_atom_site_aniso_U_23
_atom_site_aniso_U_13
_atom_site_aniso_U_12
W1 0.02792(12) 0.02619(14) 0.02355(11) 0.00326(9) 0.00665(9) 0.00214(9)
W2 0.02119(11) 0.03127(15) 0.03305(13) 0.00208(10) 0.01511(9) 0.00258(9)
W3 0.02993(12) 0.02941(15) 0.02236(11) -0.00462(10) 0.01064(9) -0.00099(10)
Co1 0.0177(5) 0.0225(6) 0.0186(5) 0 0.0083(4) 0
Co2 0.0280(4) 0.0296(5) 0.0409(5) 0.0041(4) 0.0145(4) -0.0043(3)
Fe5 0.0239(4) 0.0380(6) 0.0292(4) 0.0032(4) 0.0044(3) 0.0000(4)
Co5 0.0239(4) 0.0380(6) 0.0292(4) 0.0032(4) 0.0044(3) 0.0000(4)
Co3 0.0311(4) 0.0282(5) 0.0312(4) 0.0020(4) 0.0150(3) 0.0073(3)
Fe3 0.0311(4) 0.0282(5) 0.0312(4) 0.0020(4) 0.0150(3) 0.0073(3)
Co4 0.0419(5) 0.0426(6) 0.0269(4) 0.0012(4) 0.0195(4) 0.0024(4)
C11 0.026(3) 0.025(3) 0.020(3) 0.003(2) 0.008(2) -0.001(2)
N11 0.027(2) 0.033(3) 0.028(2) 0.003(2) 0.012(2) 0.001(2)
C12 0.028(3) 0.036(4) 0.042(4) -0.001(3) 0.013(3) 0.004(3)
N12 0.031(3) 0.049(4) 0.045(3) -0.004(3) 0.018(2) 0.009(2)
C13 0.042(4) 0.027(4) 0.036(3) 0.007(3) 0.023(3) 0.007(3)
N13 0.032(3) 0.031(3) 0.045(3) 0.004(2) 0.012(2) -0.003(2)
C14 0.039(3) 0.034(4) 0.022(3) 0.004(3) 0.011(2) -0.001(3)
N14 0.045(3) 0.037(3) 0.031(3) -0.001(2) 0.020(2) 0.002(3)
C15 0.028(3) 0.034(4) 0.034(3) 0.003(3) 0.003(3) -0.001(3)
N15 0.032(3) 0.049(4) 0.043(3) 0.003(3) 0.004(2) -0.002(3)
C16 0.048(4) 0.065(6) 0.045(4) 0.013(4) 0.007(3) 0.033(4)
N16 0.070(5) 0.139(9) 0.090(6) 0.025(6) 0.015(5) 0.062(6)
C17 0.040(4) 0.048(5) 0.028(3) 0.004(3) 0.003(3) 0.008(3)
N17 0.061(4) 0.081(6) 0.034(3) -0.005(3) 0.003(3) 0.006(4)
C18A 0.069(5) 0.049(5) 0.042(4) 0.018(4) -0.001(4) -0.012(4)
N18A 0.131(8) 0.081(7) 0.076(5) 0.035(5) 0.008(5) -0.033(6)
C21 0.023(3) 0.029(3) 0.030(3) -0.001(2) 0.014(2) 0.001(2)
N21 0.025(2) 0.035(3) 0.031(3) -0.002(2) 0.014(2) 0.002(2)
C22 0.032(3) 0.030(4) 0.043(4) 0.003(3) 0.015(3) -0.001(3)
N22 0.032(3) 0.040(4) 0.050(3) 0.001(3) 0.013(2) -0.001(3)
C23 0.032(3) 0.034(4) 0.032(3) 0.007(3) 0.014(3) 0.009(3)
N23 0.039(3) 0.035(4) 0.047(3) 0.003(3) 0.021(3) 0.007(2)
C24 0.042(4) 0.032(4) 0.033(3) 0.000(3) 0.019(3) 0.000(3)
N24 0.046(3) 0.051(4) 0.037(3) 0.005(3) 0.020(3) 0.004(3)
C25 0.023(3) 0.039(4) 0.031(3) -0.004(3) 0.006(2) 0.001(3)
N25 0.032(3) 0.046(4) 0.034(3) -0.006(3) 0.005(2) -0.008(2)
C26 0.030(4) 0.038(5) 0.100(6) -0.009(4) 0.033(4) 0.009(3)
N26 0.055(4) 0.065(6) 0.160(8) -0.010(6) 0.058(5) 0.010(4)
C27 0.039(4) 0.113(9) 0.054(5) 0.019(5) 0.024(4) -0.007(4)
N27A 0.037(11) 0.15(3) 0.12(3) 0.08(2) 0.041(13) 0.006(15)
N27B 0.098(17) 0.13(3) 0.046(9) -0.015(13) 0.043(10) -0.058(15)
C28 0.030(3) 0.042(4) 0.053(4) 0.009(3) 0.021(3) 0.008(3)
N28 0.040(3) 0.058(5) 0.066(4) 0.000(3) 0.019(3) -0.014(3)
C31 0.030(3) 0.023(3) 0.022(3) -0.007(2) 0.010(2) 0.000(2)
N31 0.034(3) 0.028(3) 0.033(3) -0.002(2) 0.016(2) -0.003(2)
C32 0.041(4) 0.032(4) 0.030(3) -0.005(3) 0.022(3) 0.003(3)
N32 0.039(3) 0.035(3) 0.036(3) 0.003(2) 0.018(2) 0.009(2)
C33 0.039(3) 0.028(4) 0.026(3) -0.002(2) 0.009(3) 0.000(3)
N33 0.045(3) 0.038(3) 0.033(3) 0.002(2) 0.018(2) -0.003(2)
C34 0.041(3) 0.035(4) 0.028(3) -0.003(3) 0.018(3) 0.006(3)
N34 0.048(3) 0.044(4) 0.029(3) 0.004(2) 0.021(2) 0.001(3)
C35 0.034(3) 0.046(4) 0.030(3) 0.005(3) 0.012(3) 0.002(3)
N35 0.047(3) 0.051(4) 0.035(3) 0.007(3) 0.014(3) 0.009(3)
C36A 0.054(7) 0.036(7) 0.045(7) 0.000(6) 0.029(6) 0.001(6)
N36A 0.107(11) 0.082(11) 0.104(11) -0.014(8) 0.055(8) 0.002(8)
C36B 0.068(12) 0.057(12) 0.062(12) 0.000(8) 0.025(8) 0.001(8)
N36B 0.14(3) 0.033(12) 0.081(17) -0.033(12) 0.069(17) -0.029(15)
C37A 0.051(7) 0.071(8) 0.059(7) -0.023(6) 0.015(6) -0.007(6)
N37A 0.078(8) 0.097(9) 0.086(8) -0.039(7) -0.003(6) 0.003(7)
C37B 0.038(6) 0.037(6) 0.026(6) -0.001(4) 0.009(4) 0.002(4)
N37B 0.114(19) 0.11(2) 0.043(11) -0.015(12) 0.010(12) -0.035(16)
C38 0.063(4) 0.053(5) 0.031(3) -0.009(3) 0.027(3) 0.002(4)
N38 0.095(5) 0.067(5) 0.054(4) -0.008(4) 0.049(4) 0.010(4)
O41 0.052(3) 0.076(4) 0.028(2) -0.001(2) 0.018(2) 0.015(3)
C42A 0.057(13) 0.085(16) 0.035(9) -0.030(10) -0.003(8) -0.003(11)
O43 0.055(3) 0.080(5) 0.079(4) 0.026(3) 0.039(3) -0.008(3)
C44 0.138(12) 0.158(16) 0.160(14) 0.024(12) 0.072(11) -0.031(11)
O45 0.065(3) 0.066(4) 0.063(3) 0.000(3) 0.042(3) 0.012(3)
C46A 0.13(2) 0.070(16) 0.075(13) -0.015(13) 0.078(16) -0.009(14)
O51 0.060(3) 0.077(4) 0.035(3) 0.011(3) 0.008(2) -0.007(3)
C52A 0.173(19) 0.17(2) 0.131(18) 0.008(15) 0.054(15) -0.052(16)
O53 0.043(3) 0.061(4) 0.044(3) -0.007(3) -0.001(2) 0.015(3)
C54 0.079(6) 0.065(7) 0.058(5) 0.008(5) 0.011(4) 0.028(5)
O55 0.060(3) 0.054(4) 0.084(4) -0.006(3) 0.031(3) -0.022(3)
C56A 0.22(3) 0.074(18) 0.102(18) -0.022(14) 0.09(2) -0.08(2)
O61 0.062(3) 0.065(4) 0.056(3) 0.008(3) 0.032(3) -0.009(3)
C62 0.109(8) 0.130(12) 0.074(7) 0.000(7) 0.050(6) -0.009(8)
O63 0.037(3) 0.062(4) 0.066(3) 0.006(3) 0.010(2) -0.015(2)
C64 0.043(5) 0.093(8) 0.072(6) 0.008(5) 0.001(4) -0.010(5)
O65 0.065(3) 0.037(3) 0.073(4) 0.000(3) 0.021(3) 0.009(3)
C66 0.101(8) 0.060(8) 0.158(12) -0.004(8) 0.033(8) 0.036(6)
O71 0.035(3) 0.068(4) 0.057(3) 0.011(3) 0.010(2) -0.001(2)
C72 0.070(7) 0.107(10) 0.108(9) 0.009(7) 0.019(6) 0.004(6)
O73 0.055(3) 0.061(4) 0.036(2) 0.004(2) 0.024(2) 0.021(3)
C74 0.084(6) 0.141(10) 0.049(5) 0.025(6) 0.038(5) 0.063(7)
O75 0.072(4) 0.035(3) 0.083(4) 0.003(3) 0.037(3) 0.008(3)
C76A 0.066(14) 0.074(17) 0.20(3) 0.067(19) 0.056(16) 0.033(12)
C42B 0.048(13) 0.12(3) 0.081(17) -0.027(18) 0.037(13) 0.008(15)
C46B 0.13(2) 0.071(17) 0.108(19) 0.005(16) 0.064(18) 0.050(15)
C52B 0.058(9) 0.105(16) 0.027(7) 0.009(8) 0.019(7) -0.001(10)
C56B 0.16(3) 0.13(3) 0.23(4) 0.00(3) 0.13(3) -0.05(2)
C76B 0.106(14) 0.077(13) 0.120(14) -0.041(12) 0.063(11) -0.009(11)

loop_
_atom_type_symbol
_atom_type_description
_atom_type_scat_dispersion_real
_atom_type_scat_dispersion_imag
_atom_type_scat_source
C C 0.0033 0.0016 'International Tables Vol C Tables 4.2.6.8 and 6.1.1.4'
H H 0 0 'International Tables Vol C Tables 4.2.6.8 and 6.1.1.4'
N N 0.0061 0.0033 'International Tables Vol C Tables 4.2.6.8 and 6.1.1.4'
O O 0.0106 0.006 'International Tables Vol C Tables 4.2.6.8 and 6.1.1.4'
Fe Fe 0.3463 0.8444 'International Tables Vol C Tables 4.2.6.8 and 6.1.1.4'
W W -0.849 6.8722 'International Tables Vol C Tables 4.2.6.8 and 6.1.1.4'
Co Co 0.3494 0.9721 'International Tables Vol C Tables 4.2.6.8 and 6.1.1.4'

loop_
_geom_angle_atom_site_label_1
_geom_angle_atom_site_label_2
_geom_angle_atom_site_label_3
_geom_angle
_geom_angle_site_symmetry_1
_geom_angle_site_symmetry_3
C18A W1 C11 141.4(2) . .
C18A W1 C13 70.7(3) . .
C11 W1 C13 70.7(2) . .
C18A W1 C14 99.8(3) . .
C11 W1 C14 73.9(2) . .
C13 W1 C14 79.1(2) . .
C18A W1 C15 146.5(3) . .
C11 W1 C15 72.1(2) . .
C13 W1 C15 142.8(2) . .
C14 W1 C15 90.2(2) . .
C18A W1 C12 95.9(3) . .
C11 W1 C12 74.1(2) . .
C13 W1 C12 76.5(2) . .
C14 W1 C12 144.7(2) . .
C15 W1 C12 94.0(2) . .
C18A W1 C17 76.7(3) . .
C11 W1 C17 132.1(2) . .
C13 W1 C17 130.7(2) . .
C14 W1 C17 71.0(2) . .
C15 W1 C17 76.5(3) . .
C12 W1 C17 143.9(2) . .
C18A W1 C16 76.4(3) . .
C11 W1 C16 131.2(3) . .
C13 W1 C16 131.1(3) . .
C14 W1 C16 142.6(3) . .
C15 W1 C16 76.4(3) . .
C12 W1 C16 72.0(3) . .
C17 W1 C16 72.0(3) . .
C26 W2 C22 145.4(3) . .
C26 W2 C21 141.4(3) . .
C22 W2 C21 72.1(2) . .
C26 W2 C27 75.8(3) . .
C22 W2 C27 79.5(3) . .
C21 W2 C27 137.1(3) . .
C26 W2 C25 86.8(3) . .
C22 W2 C25 99.4(2) . .
C21 W2 C25 73.9(2) . .
C27 W2 C25 143.6(3) . .
C26 W2 C24 110.1(3) . .
C22 W2 C24 83.9(2) . .
C21 W2 C24 74.1(2) . .
C27 W2 C24 71.4(3) . .
C25 W2 C24 145.0(2) . .
C26 W2 C28 75.8(3) . .
C22 W2 C28 73.8(2) . .
C21 W2 C28 126.4(2) . .
C27 W2 C28 72.5(3) . .
C25 W2 C28 72.4(2) . .
C24 W2 C28 140.3(2) . .
C26 W2 C23 72.2(3) . .
C22 W2 C23 142.5(2) . .
C21 W2 C23 71.3(2) . .
C27 W2 C23 124.3(3) . .
C25 W2 C23 78.1(2) . .
C24 W2 C23 78.5(2) . .
C28 W2 C23 137.1(2) . .
C36B W3 C37A 61.5(9) . .
C36B W3 C36A 14.7(8) . .
C37A W3 C36A 75.9(7) . .
C36B W3 C31 143.5(8) . .
C37A W3 C31 140.2(5) . .
C36A W3 C31 133.4(5) . .
C36B W3 C32 92.9(8) . .
C37A W3 C32 146.9(5) . .
C36A W3 C32 78.5(5) . .
C31 W3 C32 72.8(2) . .
C36B W3 C35 110.6(8) . .
C37A W3 C35 67.9(5) . .
C36A W3 C35 121.8(5) . .
C31 W3 C35 72.9(2) . .
C32 W3 C35 144.9(2) . .
C36B W3 C38 73.6(9) . .
C37A W3 C38 78.7(5) . .
C36A W3 C38 72.5(5) . .
C31 W3 C38 130.0(2) . .
C32 W3 C38 73.8(2) . .
C35 W3 C38 136.8(2) . .
C36B W3 C37B 73.8(9) . .
C37A W3 C37B 19.3(5) . .
C36A W3 C37B 87.0(7) . .
C31 W3 C37B 137.3(5) . .
C32 W3 C37B 140.3(5) . .
C35 W3 C37B 73.3(5) . .
C38 W3 C37B 66.6(5) . .
C36B W3 C33 73.0(9) . .
C37A W3 C33 102.8(5) . .
C36A W3 C33 69.8(4) . .
C31 W3 C33 73.0(2) . .
C32 W3 C33 87.5(2) . .
C35 W3 C33 75.6(2) . .
C38 W3 C33 140.5(3) . .
C37B W3 C33 121.8(5) . .
C36B W3 C34 142.5(9) . .
C37A W3 C34 95.0(5) . .
C36A W3 C34 145.7(4) . .
C31 W3 C34 73.3(2) . .
C32 W3 C34 94.3(2) . .
C35 W3 C34 82.8(2) . .
C38 W3 C34 73.3(3) . .
C37B W3 C34 77.3(6) . .
C33 W3 C34 144.0(2) . .
N21 Co1 N21 177.0(3) 2_655 .
N21 Co1 N31 92.78(19) 2_655 .
N21 Co1 N31 89.35(19) . .
N21 Co1 N31 89.35(19) 2_655 2_655
N21 Co1 N31 92.78(19) . 2_655
N31 Co1 N31 89.2(3) . 2_655
N21 Co1 N11 91.06(19) 2_655 2_655
N21 Co1 N11 86.87(19) . 2_655
N31 Co1 N11 175.78(18) . 2_655
N31 Co1 N11 89.1(2) 2_655 2_655
N21 Co1 N11 86.88(19) 2_655 .
N21 Co1 N11 91.05(19) . .
N31 Co1 N11 89.1(2) . .
N31 Co1 N11 175.78(18) 2_655 .
N11 Co1 N11 92.8(3) 2_655 .
O63 Co2 N13 175.9(2) . .
O63 Co2 N22 90.9(2) . .
N13 Co2 N22 91.8(2) . .
O63 Co2 O65 85.1(2) . .
N13 Co2 O65 92.1(2) . .
N22 Co2 O65 175.0(2) . .
O63 Co2 N12 87.9(2) . 2_655
N13 Co2 N12 95.1(2) . 2_655
N22 Co2 N12 91.6(2) . 2_655
O65 Co2 N12 91.3(2) . 2_655
O63 Co2 O61 88.3(2) . .
N13 Co2 O61 88.5(2) . .
N22 Co2 O61 90.1(2) . .
O65 Co2 O61 86.8(2) . .
N12 Co2 O61 175.9(2) 2_655 .
O53 Fe5 N35 176.0(2) . .
O53 Fe5 O55 88.9(2) . .
N35 Fe5 O55 89.5(2) . .
O53 Fe5 N15 90.6(2) . .
N35 Fe5 N15 90.9(2) . .
O55 Fe5 N15 176.5(2) . .
O53 Fe5 N25 88.8(2) . 2_655
N35 Fe5 N25 95.0(2) . 2_655
O55 Fe5 N25 93.1(2) . 2_655
N15 Fe5 N25 90.3(2) . 2_655
O53 Fe5 O51 87.6(2) . .
N35 Fe5 O51 88.6(2) . .
O55 Fe5 O51 84.4(2) . .
N15 Fe5 O51 92.2(2) . .
N25 Fe5 O51 175.6(2) 2_655 .
N32 Co3 O71 179.1(2) . .
N32 Co3 O75 92.7(2) . .
O71 Co3 O75 86.5(2) . .
N32 Co3 N23 91.6(2) . .
O71 Co3 N23 89.2(2) . .
O75 Co3 N23 173.3(2) . .
N32 Co3 N33 90.0(2) . 2_655
O71 Co3 N33 90.1(2) . 2_655
O75 Co3 N33 87.6(2) . 2_655
N23 Co3 N33 97.6(2) . 2_655
N32 Co3 O73 91.19(19) . .
O71 Co3 O73 88.6(2) . .
O75 Co3 O73 87.0(2) . .
N23 Co3 O73 87.8(2) . .
N33 Co3 O73 174.5(2) 2_655 .
N24 Co4 N14 95.6(2) . .
N24 Co4 O41 173.3(2) . .
N14 Co4 O41 90.61(19) . .
N24 Co4 O43 91.8(2) . .
N14 Co4 O43 88.4(2) . .
O41 Co4 O43 86.0(2) . .
N24 Co4 N34 91.6(2) . .
N14 Co4 N34 92.6(2) . .
O41 Co4 N34 90.5(2) . .
O43 Co4 N34 176.4(2) . .
N24 Co4 O45 88.2(2) . .
N14 Co4 O45 173.7(2) . .
O41 Co4 O45 85.4(2) . .
O43 Co4 O45 86.5(2) . .
N34 Co4 O45 92.3(2) . .
N11 C11 W1 177.6(5) . .
C11 N11 Co1 174.3(5) . .
N12 C12 W1 176.4(6) . .
C12 N12 Co2 174.2(6) . 2_655
N13 C13 W1 178.6(5) . .
C13 N13 Co2 178.5(6) . .
N14 C14 W1 176.2(6) . .
C14 N14 Co4 174.7(5) . .
N15 C15 W1 178.3(6) . .
C15 N15 Fe5 175.8(6) . .
N16 C16 W1 176.7(9) . .
N17 C17 W1 177.3(7) . .
N18A C18A W1 178.7(10) . .
N21 C21 W2 177.4(5) . .
C21 N21 Co1 177.2(5) . .
N22 C22 W2 179.5(6) . .
C22 N22 Co2 175.4(6) . .
N23 C23 W2 175.1(6) . .
C23 N23 Co3 175.7(5) . .
N24 C24 W2 175.9(6) . .
C24 N24 Co4 175.3(6) . .
N25 C25 W2 176.7(5) . .
C25 N25 Co5 170.5(6) . 2_655
C25 N25 Fe5 170.5(6) . 2_655
N26 C26 W2 178.8(8) . .
N27B C27 W2 167(2) . .
N27A C27 W2 166(2) . .
N27B N27A C27 69(7) . .
N27A N27B C27 84(7) . .
N28 C28 W2 178.5(7) . .
N31 C31 W3 178.6(5) . .
C31 N31 Co1 178.8(6) . .
N32 C32 W3 177.3(5) . .
C32 N32 Co3 171.4(5) . .
N33 C33 W3 178.2(6) . .
C33 N33 Fe3 175.1(5) . 2_655
C33 N33 Co3 175.1(5) . 2_655
N34 C34 W3 176.8(6) . .
C34 N34 Co4 172.8(5) . .
N35 C35 W3 178.2(6) . .
C35 N35 Fe5 179.4(6) . .
C36B C36A N36A 108(5) . .
C36B C36A N36B 72(5) . .
C36B C36A W3 79(5) . .
N36A C36A W3 172.7(18) . .
N36B C36A W3 151(2) . .
N36B N36A C36A 81(3) . .
N36B N36A C36B 59(3) . .
C36A C36B N36B 82(5) . .
C36A C36B N36A 51(4) . .
C36A C36B W3 86(5) . .
N36B C36B W3 168(3) . .
N36A C36B W3 137(2) . .
N36A N36B C36B 89(4) . .
N36A N36B C36A 64(3) . .
C37B C37A N37A 91(3) . .
C37B C37A N37B 45(2) . .
N37A C37A N37B 45.8(12) . .
C37B C37A W3 83(2) . .
N37A C37A W3 173.3(19) . .
N37B C37A W3 127.5(15) . .
N37B N37A C37A 80.8(16) . .
N37B N37A C37B 49.6(13) . .
C37A C37B N37B 107(3) . .
C37A C37B N37A 58(2) . .
N37B C37B N37A 48.8(16) . .
C37A C37B W3 78(2) . .
N37B C37B W3 175(2) . .
N37A C37B W3 136.1(16) . .
N37A N37B C37B 82(2) . .
N37A N37B C37A 53.3(14) . .
N38 C38 W3 178.7(7) . .
C42A O41 Co4 128.7(12) . .
O41 C42A H42A 109.5 . .
O41 C42A H42B 109.5 . .
H42A C42A H42B 109.5 . .
O41 C42A H42C 109.5 . .
H42A C42A H42C 109.5 . .
H42B C42A H42C 109.5 . .
C44 O43 Co4 131.1(8) . .
O43 C44 H44A 109.5 . .
O43 C44 H44B 109.5 . .
H44A C44 H44B 109.5 . .
O43 C44 H44C 109.5 . .
H44A C44 H44C 109.5 . .
H44B C44 H44C 109.5 . .
C46A O45 Co4 132.8(11) . .
O45 C46A H46A 109.5 . .
O45 C46A H46B 109.5 . .
H46A C46A H46B 109.5 . .
O45 C46A H46C 109.5 . .
H46A C46A H46C 109.5 . .
H46B C46A H46C 109.5 . .
C52A O51 Fe5 125.6(15) . .
O51 C52A H52A 109.5 . .
O51 C52A H52B 109.5 . .
H52A C52A H52B 109.5 . .
O51 C52A H52C 109.5 . .
H52A C52A H52C 109.5 . .
H52B C52A H52C 109.5 . .
C54 O53 Fe5 127.2(4) . .
O53 C54 H54A 109.5 . .
O53 C54 H54B 109.5 . .
H54A C54 H54B 109.5 . .
O53 C54 H54C 109.5 . .
H54A C54 H54C 109.5 . .
H54B C54 H54C 109.5 . .
O53 C54 H54D 109.5 . .
H54A C54 H54D 141.1 . .
H54B C54 H54D 56.3 . .
H54C C54 H54D 56.3 . .
O53 C54 H54E 109.5 . .
H54A C54 H54E 56.3 . .
H54B C54 H54E 141.1 . .
H54C C54 H54E 56.3 . .
H54D C54 H54E 109.5 . .
O53 C54 H54F 109.5 . .
H54A C54 H54F 56.3 . .
H54B C54 H54F 56.3 . .
H54C C54 H54F 141.1 . .
H54D C54 H54F 109.5 . .
H54E C54 H54F 109.5 . .
C56A O55 Fe5 119.8(10) . .
O55 C56A H56A 109.5 . .
O55 C56A H56B 109.5 . .
H56A C56A H56B 109.5 . .
O55 C56A H56C 109.5 . .
H56A C56A H56C 109.5 . .
H56B C56A H56C 109.5 . .
C62 O61 Co2 123.2(6) . .
O61 C62 H62A 109.5 . .
O61 C62 H62B 109.5 . .
H62A C62 H62B 109.5 . .
O61 C62 H62C 109.5 . .
H62A C62 H62C 109.5 . .
H62B C62 H62C 109.5 . .
C64 O63 Co2 126.4(5) . .
O63 C64 H64A 109.5 . .
O63 C64 H64B 109.5 . .
H64A C64 H64B 109.5 . .
O63 C64 H64C 109.5 . .
H64A C64 H64C 109.5 . .
H64B C64 H64C 109.5 . .
C66 O65 Co2 125.9(6) . .
O65 C66 H66A 109.5 . .
O65 C66 H66B 109.5 . .
H66A C66 H66B 109.5 . .
O65 C66 H66C 109.5 . .
H66A C66 H66C 109.5 . .
H66B C66 H66C 109.5 . .
C72 O71 Co3 126.1(5) . .
O71 C72 H72A 109.5 . .
O71 C72 H72B 109.5 . .
H72A C72 H72B 109.5 . .
O71 C72 H72C 109.5 . .
H72A C72 H72C 109.5 . .
H72B C72 H72C 109.5 . .
C74 O73 Co3 126.7(5) . .
O73 C74 H74A 109.5 . .
O73 C74 H74B 109.5 . .
H74A C74 H74B 109.5 . .
O73 C74 H74C 109.5 . .
H74A C74 H74C 109.5 . .
H74B C74 H74C 109.5 . .
C76A O75 Co3 136.2(11) . .
O75 C76A H76A 109.5 . .
O75 C76A H76B 109.5 . .
H76A C76A H76B 109.5 . .
O75 C76A H76C 109.5 . .
H76A C76A H76C 109.5 . .
H76B C76A H76C 109.5 . .
O75 C76A H76D 109.5 . .
H76A C76A H76D 141.1 . .
H76B C76A H76D 56.3 . .
H76C C76A H76D 56.3 . .
O75 C76A H76E 109.5 . .
H76A C76A H76E 56.3 . .
H76B C76A H76E 141.1 . .
H76C C76A H76E 56.3 . .
H76D C76A H76E 109.5 . .
O75 C76A H76F 109.5 . .
H76A C76A H76F 56.3 . .
H76B C76A H76F 56.3 . .
H76C C76A H76F 141.1 . .
H76D C76A H76F 109.5 . .
H76E C76A H76F 109.5 . .
C2A C2B O2 66.6(12) . .
C2B C2A O2 68.2(12) . .
C2A O2 C2B 45(2) . .
C4B C4A O4A 82(3) . .
C4A C4B O4B 146(6) . .
C4A C4B O4A 57(2) . .
O4B C4B O4A 133(4) . .
C5B C5A O5 69.6(19) . .
C5A C5B O5 70(2) . .
O6A C6 O6B 61(2) . .
C6 O6A O6B 60.1(11) . .
C6 O6B O6A 58.7(11) . .
C8 O8 C8 142(2) . 2_655

loop_
_geom_bond_atom_site_label_1
_geom_bond_atom_site_label_2
_geom_bond_distance
_geom_bond_site_symmetry_2
W1 C18A 2.129(8) .
W1 C11 2.155(5) .
W1 C13 2.158(7) .
W1 C14 2.165(7) .
W1 C15 2.166(7) .
W1 C12 2.167(7) .
W1 C17 2.179(6) .
W1 C16 2.180(7) .
W2 C26 2.138(6) .
W2 C22 2.145(7) .
W2 C21 2.150(5) .
W2 C27 2.151(8) .
W2 C25 2.155(6) .
W2 C24 2.171(6) .
W2 C28 2.175(7) .
W2 C23 2.179(7) .
W3 C36B 2.11(3) .
W3 C37A 2.137(14) .
W3 C36A 2.139(17) .
W3 C31 2.150(5) .
W3 C32 2.150(6) .
W3 C35 2.153(7) .
W3 C38 2.167(7) .
W3 C37B 2.168(18) .
W3 C33 2.171(6) .
W3 C34 2.178(7) .
Co1 N21 2.077(4) 2_655
Co1 N21 2.077(4) .
Co1 N31 2.085(5) .
Co1 N31 2.085(5) 2_655
Co1 N11 2.087(5) 2_655
Co1 N11 2.087(5) .
Co2 O63 2.078(5) .
Co2 N13 2.081(5) .
Co2 N22 2.101(6) .
Co2 O65 2.109(5) .
Co2 N12 2.115(6) 2_655
Co2 O61 2.138(5) .
Fe5 O53 2.090(5) .
Fe5 N35 2.100(6) .
Fe5 O55 2.101(5) .
Fe5 N15 2.112(6) .
Fe5 N25 2.118(6) 2_655
Fe5 O51 2.138(5) .
Co3 N32 2.102(5) .
Co3 O71 2.103(5) .
Co3 O75 2.108(6) .
Co3 N23 2.116(6) .
Co3 N33 2.123(5) 2_655
Co3 O73 2.129(5) .
Co4 N24 2.095(6) .
Co4 N14 2.101(6) .
Co4 O41 2.103(5) .
Co4 O43 2.104(5) .
Co4 N34 2.126(6) .
Co4 O45 2.131(5) .
C11 N11 1.132(7) .
C12 N12 1.142(8) .
N12 Co2 2.115(6) 2_655
C13 N13 1.153(8) .
C14 N14 1.147(8) .
C15 N15 1.138(8) .
C16 N16 1.142(9) .
C17 N17 1.137(8) .
C18A N18A 1.149(11) .
C21 N21 1.137(7) .
C22 N22 1.147(8) .
C23 N23 1.128(8) .
C24 N24 1.138(8) .
C25 N25 1.130(8) .
N25 Co5 2.118(6) 2_655
N25 Fe5 2.118(6) 2_655
C26 N26 1.128(9) .
C27 N27B 1.14(4) .
C27 N27A 1.21(4) .
N27A N27B 0.54(6) .
C28 N28 1.140(9) .
C31 N31 1.140(7) .
C32 N32 1.166(7) .
C33 N33 1.143(8) .
N33 Fe3 2.123(5) 2_655
N33 Co3 2.123(5) 2_655
C34 N34 1.144(8) .
C35 N35 1.147(8) .
C36A C36B 0.54(3) .
C36A N36A 1.15(3) .
C36A N36B 1.27(3) .
N36A N36B 0.74(3) .
N36A C36B 1.41(4) .
C36B N36B 1.22(4) .
C37A C37B 0.72(2) .
C37A N37A 1.180(19) .
C37A N37B 1.45(2) .
N37A N37B 1.06(3) .
N37A C37B 1.39(2) .
C37B N37B 1.07(2) .
C38 N38 1.145(9) .
O41 C42A 1.34(3) .
C42A H42A 0.98 .
C42A H42B 0.98 .
C42A H42C 0.98 .
O43 C44 1.370(13) .
C44 H44A 0.98 .
C44 H44B 0.98 .
C44 H44C 0.98 .
O45 C46A 1.37(2) .
C46A H46A 0.98 .
C46A H46B 0.98 .
C46A H46C 0.98 .
O51 C52A 1.34(3) .
C52A H52A 0.98 .
C52A H52B 0.98 .
C52A H52C 0.98 .
O53 C54 1.421(10) .
C54 H54A 0.98 .
C54 H54B 0.98 .
C54 H54C 0.98 .
C54 H54D 0.98 .
C54 H54E 0.98 .
C54 H54F 0.98 .
O55 C56A 1.47(2) .
C56A H56A 0.98 .
C56A H56B 0.98 .
C56A H56C 0.98 .
O61 C62 1.418(12) .
C62 H62A 0.98 .
C62 H62B 0.98 .
C62 H62C 0.98 .
O63 C64 1.427(9) .
C64 H64A 0.98 .
C64 H64B 0.98 .
C64 H64C 0.98 .
O65 C66 1.402(11) .
C66 H66A 0.98 .
C66 H66B 0.98 .
C66 H66C 0.98 .
O71 C72 1.454(11) .
C72 H72A 0.98 .
C72 H72B 0.98 .
C72 H72C 0.98 .
O73 C74 1.399(9) .
C74 H74A 0.98 .
C74 H74B 0.98 .
C74 H74C 0.98 .
O75 C76A 1.33(2) .
C76A H76A 0.98 .
C76A H76B 0.98 .
C76A H76C 0.98 .
C76A H76D 0.98 .
C76A H76E 0.98 .
C76A H76F 0.98 .
C1 O1 1.402(10) .
C2B C2A 1.08(5) .
C2B O2 1.415(10) .
C2A O2 1.399(9) .
C3 O3 1.417(10) .
C4A C4B 1.10(5) .
C4A O4A 1.429(10) .
O4A C4B 1.68(5) .
C4B O4B 1.428(10) .
C5A C5B 0.99(9) .
C5A O5 1.445(9) .
C5B O5 1.440(10) .
C6 O6A 1.403(10) .
C6 O6B 1.423(10) .
O6A O6B 1.44(4) .
O7 C7 1.443(9) .
O8 C8 1.416(9) .
O8 C8 1.416(9) 2_655

loop_
_geom_torsion_atom_site_label_1
_geom_torsion_atom_site_label_2
_geom_torsion_atom_site_label_3
_geom_torsion_atom_site_label_4
_geom_torsion
C36B C36A N36A N36B -5(6)
N36B C36A N36A C36B 5(6)
N36A C36A C36B N36B 3(4)
W3 C36A C36B N36B -176(2)
N36B C36A C36B N36A -3(4)
W3 C36A C36B N36A -178(2)
N36A C36A C36B W3 178(2)
N36B C36A C36B W3 176(2)
N36B N36A C36B C36A 175(7)
C36A N36A C36B N36B -175(7)
N36B N36A C36B W3 173(4)
C36A N36A C36B W3 -2(3)
C36A N36A N36B C36B 2(3)
C36B N36A N36B C36A -2(3)
C36A C36B N36B N36A -4(6)
W3 C36B N36B N36A -24(15)
N36A C36B N36B C36A 4(6)
W3 C36B N36B C36A -20(10)
C36B C36A N36B N36A 175(6)
W3 C36A N36B N36A -176(3)
N36A C36A N36B C36B -175(6)
W3 C36A N36B C36B 9(4)
C37B C37A N37A N37B -1(3)
N37B C37A N37A C37B 1(3)
N37A C37A C37B N37B 1(3)
W3 C37A C37B N37B -178(2)
N37B C37A C37B N37A -1(3)
W3 C37A C37B N37A -179.5(14)
N37A C37A C37B W3 179.5(14)
N37B C37A C37B W3 178(2)
N37B N37A C37B C37A 178(4)
C37A N37A C37B N37B -178(4)
N37B N37A C37B W3 177(3)
C37A N37A C37B W3 -1(2)
C37A N37A N37B C37B 1(2)
C37B N37A N37B C37A -1(2)
C37A C37B N37B N37A -2(4)
N37A C37B N37B C37A 2(4)
C37B C37A N37B N37A 178(4)
W3 C37A N37B N37A -180(2)
N37A C37A N37B C37B -178(4)
W3 C37A N37B C37B 2(3)
O4A C4A C4B O4B -119(10)
C4A O4A C4B O4B 138(9)
